data_1518285
loop_
_publ_author_name
'Seo, Daniel M.'
'Boyle, Paul D.'
'Sommer, Roger D.'
'Daubert, James S.'
'Borodin, Oleg'
'Henderson, Wesley A.'

_publ_section_title
;
 Solvate structures and spectroscopic characterization of LiTFSI
 electrolytes.
;
_journal_issue 47
_journal_name_full 'The journal of physical chemistry. B'
_journal_page_first 13601
_journal_page_last 13608
_journal_paper_doi 10.1021/jp505006x
_journal_volume 118
_journal_year 2014
_chemical_formula_sum 'C38 H24 F6 Li N7 O4 S2'
_chemical_formula_weight 827.70
_chemical_name_systematic (PHEN)3-LiTFSI
_space_group_IT_number 14
_symmetry_cell_setting monoclinic
_symmetry_space_group_name_Hall '-P 2ybc'
_symmetry_space_group_name_H-M 'P 1 21/c 1'
_atom_sites_solution_hydrogens geom
_atom_sites_solution_primary direct
_atom_sites_solution_secondary difmap
_audit_creation_method SHELXL-97
_cell_angle_alpha 90.00
_cell_angle_beta 98.371(17)
_cell_angle_gamma 90.00
_cell_formula_units_Z 8
_cell_length_a 19.363(6)
_cell_length_b 12.764(2)
_cell_length_c 29.777(8)
_cell_measurement_reflns_used 9071
_cell_measurement_temperature 110
_cell_measurement_theta_max 26.34
_cell_measurement_theta_min 2.27
_cell_volume 7281(3)
_computing_cell_refinement SAINT
_computing_data_collection Apex2
_computing_data_reduction SAINT
_computing_molecular_graphics NRCVAX
_computing_publication_material cif2tables.py
_computing_structure_refinement XL
_computing_structure_solution SIR92
_diffrn_ambient_temperature 110
_diffrn_measured_fraction_theta_full 0.997
_diffrn_measured_fraction_theta_max 0.883
_diffrn_measurement_device_type 'Bruker-Nonius Kappa Axis X8 Apex2'
_diffrn_measurement_method 'omega and phi scans'
_diffrn_radiation_monochromator graphite
_diffrn_radiation_source 'fine-focus sealed tube'
_diffrn_radiation_type MoK\a
_diffrn_radiation_wavelength 0.71073
_diffrn_reflns_av_R_equivalents 0.0648
_diffrn_reflns_av_sigmaI/netI 0.1089
_diffrn_reflns_limit_h_max 31
_diffrn_reflns_limit_h_min -31
_diffrn_reflns_limit_k_max 19
_diffrn_reflns_limit_k_min -11
_diffrn_reflns_limit_l_max 48
_diffrn_reflns_limit_l_min -48
_diffrn_reflns_number 154797
_diffrn_reflns_theta_full 30.80
_diffrn_reflns_theta_max 35.05
_diffrn_reflns_theta_min 1.86
_exptl_absorpt_coefficient_mu 0.230
_exptl_absorpt_correction_T_max 0.9812
_exptl_absorpt_correction_T_min 0.9292
_exptl_absorpt_correction_type multi-scan
_exptl_absorpt_process_details SADABS
_exptl_crystal_colour colourless
_exptl_crystal_density_diffrn 1.510
_exptl_crystal_density_method 'not measured'
_exptl_crystal_description prism
_exptl_crystal_F_000 3376
_exptl_crystal_size_max 0.32
_exptl_crystal_size_mid 0.18
_exptl_crystal_size_min 0.08
_refine_diff_density_max 0.339
_refine_diff_density_min -0.429
_refine_diff_density_rms 0.068
_refine_ls_extinction_method none
_refine_ls_goodness_of_fit_ref 0.985
_refine_ls_hydrogen_treatment refall
_refine_ls_matrix_type full
_refine_ls_number_parameters 1364
_refine_ls_number_reflns 28454
_refine_ls_number_restraints 21
_refine_ls_restrained_S_all 0.985
_refine_ls_R_factor_all 0.1562
_refine_ls_R_factor_gt 0.0580
_refine_ls_shift/su_max 0.001
_refine_ls_shift/su_mean 0.000
_refine_ls_structure_factor_coef Fsqd
_refine_ls_weighting_details 'calc w=1/[\s^2^(Fo^2^)+(0.0572P)^2^+0.0000P] where P=(Fo^2^+2Fc^2^)/3'
_refine_ls_weighting_scheme calc
_refine_ls_wR_factor_gt 0.1119
_refine_ls_wR_factor_ref 0.1396
_reflns_number_gt 13335
_reflns_number_total 28454
_reflns_threshold_expression >2sigma(I)
_cod_data_source_file jp505006x_si_003.cif
_cod_data_source_block (PHEN)3-LiTFSI
_cod_depositor_comments 'Adding full bibliography for 1518282--1518285.cif.'
_cod_original_sg_symbol_H-M 'P 21/c'
_cod_database_code 1518285

loop_
_symmetry_equiv_pos_as_xyz
'x, y, z'
'-x, y+1/2, -z+1/2'
'-x, -y, -z'
'x, -y-1/2, z-1/2'

loop_
_atom_site_label
_atom_site_type_symbol
_atom_site_fract_x
_atom_site_fract_y
_atom_site_fract_z
_atom_site_U_iso_or_equiv
_atom_site_adp_type
_atom_site_occupancy
_atom_site_symmetry_multiplicity
_atom_site_calc_flag
_atom_site_refinement_flags
_atom_site_disorder_assembly
_atom_site_disorder_group
Li1 Li 0.30434(14) 0.3290(2) 0.64600(9) 0.0277(7) Uani 1 1 d . . .
N1 N 0.23739(7) 0.27450(12) 0.58276(4) 0.0243(3) Uani 1 1 d . . .
N2 N 0.27906(7) 0.47268(11) 0.60700(4) 0.0229(3) Uani 1 1 d . . .
N3 N 0.33181(7) 0.16896(12) 0.66381(5) 0.0270(3) Uani 1 1 d . . .
N4 N 0.39894(7) 0.30295(12) 0.61452(4) 0.0251(3) Uani 1 1 d . . .
N5 N 0.34527(7) 0.40338(12) 0.71047(4) 0.0264(3) Uani 1 1 d . . .
N6 N 0.21199(7) 0.34159(11) 0.68262(4) 0.0230(3) Uani 1 1 d . . .
C1 C 0.21763(9) 0.17850(16) 0.57016(6) 0.0299(4) Uani 1 1 d . . .
H1 H 0.2366(8) 0.1236(13) 0.5899(6) 0.022(5) Uiso 1 1 d . . .
C2 C 0.17206(10) 0.15532(18) 0.53034(6) 0.0343(5) Uani 1 1 d . . .
H2 H 0.1612(9) 0.0851(16) 0.5221(6) 0.037(6) Uiso 1 1 d . . .
C3 C 0.14609(9) 0.23565(18) 0.50285(6) 0.0357(5) Uani 1 1 d . . .
H3 H 0.1156(9) 0.2188(14) 0.4761(6) 0.036(5) Uiso 1 1 d . . .
C4 C 0.16397(8) 0.33886(15) 0.51520(5) 0.0281(4) Uani 1 1 d . . .
C5 C 0.13578(9) 0.42787(19) 0.48945(6) 0.0357(5) Uani 1 1 d . . .
H5 H 0.1045(10) 0.4138(15) 0.4633(7) 0.045(6) Uiso 1 1 d . . .
C6 C 0.15258(9) 0.52591(19) 0.50300(6) 0.0333(5) Uani 1 1 d . . .
H6 H 0.1355(10) 0.5869(16) 0.4872(6) 0.039(6) Uiso 1 1 d . . .
C7 C 0.20141(8) 0.54589(15) 0.54332(5) 0.0263(4) Uani 1 1 d . . .
C8 C 0.22227(10) 0.64713(16) 0.55790(6) 0.0317(4) Uani 1 1 d . . .
H8 H 0.2029(11) 0.7067(17) 0.5394(7) 0.058(7) Uiso 1 1 d . . .
C9 C 0.27137(10) 0.65889(16) 0.59545(6) 0.0312(4) Uani 1 1 d . . .
H9 H 0.2866(9) 0.7259(15) 0.6079(6) 0.034(5) Uiso 1 1 d . . .
C10 C 0.29890(9) 0.56929(15) 0.61857(6) 0.0265(4) Uani 1 1 d . . .
H10 H 0.3339(8) 0.5751(13) 0.6460(5) 0.022(4) Uiso 1 1 d . . .
C11 C 0.23125(8) 0.46035(14) 0.56923(5) 0.0223(4) Uani 1 1 d . . .
C12 C 0.21091(8) 0.35494(14) 0.55565(5) 0.0226(4) Uani 1 1 d . . .
C13 C 0.29854(9) 0.10212(16) 0.68737(6) 0.0326(4) Uani 1 1 d . . .
H13 H 0.2627(9) 0.1348(14) 0.7030(6) 0.033(5) Uiso 1 1 d . . .
C14 C 0.31280(10) -0.00457(17) 0.69083(7) 0.0366(5) Uani 1 1 d . . .
H14 H 0.2873(11) -0.0507(17) 0.7081(7) 0.056(6) Uiso 1 1 d . . .
C15 C 0.36456(10) -0.04445(17) 0.66916(7) 0.0349(5) Uani 1 1 d . . .
H15 H 0.3736(9) -0.1165(16) 0.6713(6) 0.035(5) Uiso 1 1 d . . .
C16 C 0.40129(8) 0.02220(15) 0.64358(6) 0.0278(4) Uani 1 1 d . . .
C17 C 0.45550(9) -0.01333(18) 0.61906(6) 0.0337(5) Uani 1 1 d . . .
H17 H 0.4691(9) -0.0816(15) 0.6210(6) 0.032(5) Uiso 1 1 d . . .
C18 C 0.48761(10) 0.05325(17) 0.59392(7) 0.0359(5) Uani 1 1 d . . .
H18 H 0.5225(9) 0.0328(15) 0.5767(6) 0.037(5) Uiso 1 1 d . . .
C19 C 0.46961(8) 0.16219(15) 0.59060(6) 0.0288(4) Uani 1 1 d . . .
C20 C 0.50085(10) 0.23443(18) 0.56398(6) 0.0362(5) Uani 1 1 d . . .
H20 H 0.5357(10) 0.2104(15) 0.5457(7) 0.045(6) Uiso 1 1 d . . .
C21 C 0.48119(9) 0.33678(18) 0.56310(6) 0.0351(5) Uani 1 1 d . . .
H21 H 0.4988(10) 0.3925(16) 0.5455(7) 0.043(6) Uiso 1 1 d . . .
C22 C 0.43041(9) 0.36794(17) 0.58922(6) 0.0289(4) Uani 1 1 d . . .
H22 H 0.4174(8) 0.4367(14) 0.5901(6) 0.023(5) Uiso 1 1 d . . .
C23 C 0.41802(8) 0.20053(14) 0.61514(5) 0.0235(4) Uani 1 1 d . . .
C24 C 0.38285(8) 0.12909(14) 0.64186(5) 0.0239(4) Uani 1 1 d . . .
C25 C 0.41069(9) 0.42998(16) 0.72515(6) 0.0338(5) Uani 1 1 d . . .
H25 H 0.4440(10) 0.4170(15) 0.7043(7) 0.045(6) Uiso 1 1 d . . .
C26 C 0.43294(10) 0.47428(17) 0.76777(6) 0.0388(5) Uani 1 1 d . . .
H26 H 0.4807(10) 0.4870(15) 0.7775(7) 0.045(6) Uiso 1 1 d . . .
C27 C 0.38519(10) 0.49309(16) 0.79617(6) 0.0336(4) Uani 1 1 d . . .
H27 H 0.3993(10) 0.5269(15) 0.8261(7) 0.045(6) Uiso 1 1 d . . .
C28 C 0.31475(9) 0.46697(14) 0.78203(5) 0.0268(4) Uani 1 1 d . . .
C29 C 0.26108(10) 0.48448(15) 0.80955(6) 0.0314(4) Uani 1 1 d . . .
H29 H 0.2751(9) 0.5174(14) 0.8400(6) 0.039(5) Uiso 1 1 d . . .
C30 C 0.19406(10) 0.45840(15) 0.79474(6) 0.0304(4) Uani 1 1 d . . .
H30 H 0.1546(10) 0.4681(15) 0.8117(7) 0.048(6) Uiso 1 1 d . . .
C31 C 0.17458(8) 0.41035(13) 0.75140(5) 0.0244(4) Uani 1 1 d . . .
C32 C 0.10520(9) 0.38189(15) 0.73487(6) 0.0298(4) Uani 1 1 d . . .
H32 H 0.0664(10) 0.3965(14) 0.7534(6) 0.041(5) Uiso 1 1 d . . .
C33 C 0.09140(9) 0.33360(15) 0.69345(6) 0.0305(4) Uani 1 1 d . . .
H33 H 0.0428(10) 0.3142(14) 0.6800(6) 0.044(6) Uiso 1 1 d . . .
C34 C 0.14640(9) 0.31422(14) 0.66875(6) 0.0268(4) Uani 1 1 d . . .
H34 H 0.1365(8) 0.2783(13) 0.6394(6) 0.025(4) Uiso 1 1 d . . .
C35 C 0.22612(8) 0.39008(13) 0.72357(5) 0.0205(3) Uani 1 1 d . . .
C36 C 0.29748(8) 0.42066(13) 0.73893(5) 0.0228(4) Uani 1 1 d . . .
Li2 Li 0.19968(14) 0.8237(2) 0.87557(9) 0.0279(7) Uani 1 1 d . . .
N7 N 0.15944(6) 0.75306(11) 0.81132(4) 0.0236(3) Uani 1 1 d . . .
N8 N 0.29383(6) 0.80917(11) 0.83977(4) 0.0235(3) Uani 1 1 d . . .
N9 N 0.09631(6) 0.85220(11) 0.89505(4) 0.0215(3) Uani 1 1 d . . .
N10 N 0.17673(7) 0.98684(11) 0.85434(4) 0.0243(3) Uani 1 1 d . . .
N11 N 0.26794(7) 0.86426(12) 0.93892(4) 0.0253(3) Uani 1 1 d . . .
N12 N 0.21328(7) 0.67402(12) 0.91393(5) 0.0289(3) Uani 1 1 d . . .
C37 C 0.09383(8) 0.72672(15) 0.79657(6) 0.0269(4) Uani 1 1 d . . .
H37 H 0.0637(8) 0.7389(13) 0.8166(6) 0.025(5) Uiso 1 1 d . . .
C38 C 0.07030(9) 0.68644(15) 0.75346(6) 0.0293(4) Uani 1 1 d . . .
H38 H 0.0202(9) 0.6705(13) 0.7439(5) 0.026(5) Uiso 1 1 d . . .
C39 C 0.11744(9) 0.67236(14) 0.72411(6) 0.0269(4) Uani 1 1 d . . .
H39 H 0.1032(9) 0.6451(13) 0.6938(6) 0.029(5) Uiso 1 1 d . . .
C40 C 0.18775(8) 0.69856(13) 0.73802(5) 0.0220(4) Uani 1 1 d . . .
C41 C 0.24015(9) 0.68559(15) 0.70922(6) 0.0269(4) Uani 1 1 d . . .
H41 H 0.2256(9) 0.6569(14) 0.6807(7) 0.039(5) Uiso 1 1 d . . .
C42 C 0.30715(9) 0.71083(15) 0.72349(6) 0.0280(4) Uani 1 1 d . . .
H42 H 0.3427(9) 0.7044(13) 0.7055(6) 0.032(5) Uiso 1 1 d . . .
C43 C 0.32817(8) 0.75350(13) 0.76796(5) 0.0228(4) Uani 1 1 d . . .
C44 C 0.39764(8) 0.78346(14) 0.78397(6) 0.0271(4) Uani 1 1 d . . .
H44 H 0.4332(9) 0.7741(14) 0.7632(6) 0.035(5) Uiso 1 1 d . . .
C45 C 0.41324(9) 0.82491(15) 0.82652(6) 0.0288(4) Uani 1 1 d . . .
H45 H 0.4613(9) 0.8473(13) 0.8391(6) 0.027(4) Uiso 1 1 d . . .
C46 C 0.35972(8) 0.83642(15) 0.85310(6) 0.0278(4) Uani 1 1 d . . .
H46 H 0.3710(9) 0.8686(14) 0.8822(6) 0.033(5) Uiso 1 1 d . . .
C47 C 0.27830(8) 0.76828(13) 0.79726(5) 0.0205(3) Uani 1 1 d . . .
C48 C 0.20645(8) 0.73948(13) 0.78197(5) 0.0202(3) Uani 1 1 d . . .
C49 C 0.05671(9) 0.78748(16) 0.91510(5) 0.0243(4) Uani 1 1 d . . .
H49 H 0.0748(8) 0.7191(13) 0.9204(5) 0.015(4) Uiso 1 1 d . . .
C50 C -0.00725(9) 0.81490(16) 0.92809(6) 0.0284(4) Uani 1 1 d . . .
H50 H -0.0327(8) 0.7625(13) 0.9422(6) 0.025(5) Uiso 1 1 d . . .
C51 C -0.03133(9) 0.91467(16) 0.91961(6) 0.0278(4) Uani 1 1 d . . .
H51 H -0.0746(9) 0.9365(14) 0.9293(6) 0.033(5) Uiso 1 1 d . . .
C52 C 0.00809(8) 0.98651(14) 0.89813(5) 0.0234(4) Uani 1 1 d . . .
C53 C -0.01368(9) 1.09240(15) 0.88883(6) 0.0284(4) Uani 1 1 d . . .
H53 H -0.0593(9) 1.1142(13) 0.8976(5) 0.025(4) Uiso 1 1 d . . .
C54 C 0.02615(9) 1.15964(16) 0.86889(6) 0.0308(4) Uani 1 1 d . . .
H54 H 0.0114(9) 1.2305(15) 0.8614(6) 0.028(5) Uiso 1 1 d . . .
C55 C 0.09171(9) 1.12649(14) 0.85642(5) 0.0262(4) Uani 1 1 d . . .
C56 C 0.13524(10) 1.19435(17) 0.83598(6) 0.0336(4) Uani 1 1 d . . .
H56 H 0.1218(9) 1.2646(16) 0.8294(6) 0.038(6) Uiso 1 1 d . . .
C57 C 0.19738(10) 1.15810(16) 0.82523(6) 0.0357(5) Uani 1 1 d . . .
H57 H 0.2288(11) 1.2028(16) 0.8107(7) 0.052(6) Uiso 1 1 d . . .
C58 C 0.21590(9) 1.05386(16) 0.83521(6) 0.0300(4) Uani 1 1 d . . .
H58 H 0.2577(9) 1.0273(14) 0.8273(6) 0.031(5) Uiso 1 1 d . . .
C59 C 0.11496(8) 1.02288(13) 0.86491(5) 0.0217(4) Uani 1 1 d . . .
C60 C 0.07216(8) 0.95135(13) 0.88633(5) 0.0202(3) Uani 1 1 d . . .
C61 C 0.29382(9) 0.95692(17) 0.95202(6) 0.0300(4) Uani 1 1 d . . .
H61 H 0.2744(9) 1.0181(14) 0.9343(6) 0.031(5) Uiso 1 1 d . . .
C62 C 0.34783(9) 0.97235(19) 0.98839(6) 0.0354(5) Uani 1 1 d . . .
H62 H 0.3637(10) 1.0449(17) 0.9952(7) 0.044(6) Uiso 1 1 d . . .
C63 C 0.37552(9) 0.88692(18) 1.01166(6) 0.0383(5) Uani 1 1 d . . .
H63 H 0.4120(10) 0.8947(15) 1.0354(7) 0.048(6) Uiso 1 1 d . . .
C64 C 0.34965(9) 0.78650(17) 0.99954(6) 0.0329(5) Uani 1 1 d . . .
C65 C 0.37497(10) 0.69378(19) 1.02341(7) 0.0405(5) Uani 1 1 d . . .
H65 H 0.4124(11) 0.7015(16) 1.0494(7) 0.052(6) Uiso 1 1 d . . .
C66 C 0.34690(11) 0.5998(2) 1.01173(7) 0.0432(6) Uani 1 1 d . . .
H66 H 0.3629(10) 0.5376(17) 1.0284(7) 0.046(6) Uiso 1 1 d . . .
C67 C 0.29109(9) 0.58861(16) 0.97451(6) 0.0339(5) Uani 1 1 d . . .
C68 C 0.25899(11) 0.49311(19) 0.96141(7) 0.0423(5) Uani 1 1 d . . .
H68 H 0.2745(11) 0.4329(18) 0.9781(7) 0.054(7) Uiso 1 1 d . . .
C69 C 0.20529(12) 0.48921(18) 0.92652(7) 0.0411(5) Uani 1 1 d . . .
H69 H 0.1800(10) 0.4261(16) 0.9163(6) 0.039(6) Uiso 1 1 d . . .
C70 C 0.18391(10) 0.58215(16) 0.90332(7) 0.0337(4) Uani 1 1 d . . .
H70 H 0.1464(8) 0.5804(13) 0.8781(6) 0.023(4) Uiso 1 1 d . . .
C71 C 0.26563(9) 0.67799(15) 0.94964(6) 0.0278(4) Uani 1 1 d . . .
C72 C 0.29532(8) 0.77948(15) 0.96257(5) 0.0269(4) Uani 1 1 d . . .
S1 S 0.12322(2) 0.89046(4) 0.600132(15) 0.02788(11) Uani 1 1 d . . .
S2 S 0.04322(2) 1.00290(4) 0.654603(17) 0.03317(12) Uani 1 1 d . . .
O1 O 0.18734(6) 0.90963(10) 0.58327(4) 0.0351(3) Uani 1 1 d . . .
O2 O 0.11649(6) 0.79746(9) 0.62555(4) 0.0323(3) Uani 1 1 d . . .
O3 O 0.01305(7) 1.10484(11) 0.65093(5) 0.0449(4) Uani 1 1 d . . .
O4 O -0.00154(6) 0.91495(11) 0.65675(5) 0.0451(4) Uani 1 1 d . . .
N13 N 0.09799(7) 0.99559(12) 0.62029(5) 0.0318(4) Uani 1 1 d . . .
C73 C 0.06023(10) 0.87312(17) 0.54826(7) 0.0371(5) Uani 1 1 d . . .
F1 F 0.06611(6) 0.94687(10) 0.51790(4) 0.0592(4) Uani 1 1 d . . .
F2 F -0.00500(5) 0.87427(10) 0.55706(4) 0.0531(3) Uani 1 1 d . . .
F3 F 0.07032(7) 0.78122(10) 0.52931(4) 0.0573(4) Uani 1 1 d . . .
C74 C 0.09849(9) 1.00398(15) 0.71011(7) 0.0339(4) Uani 1 1 d . . .
F4 F 0.05877(6) 1.00093(9) 0.74309(4) 0.0506(3) Uani 1 1 d . . .
F5 F 0.14168(6) 0.92354(9) 0.71534(4) 0.0459(3) Uani 1 1 d . . .
F6 F 0.13653(6) 1.09117(9) 0.71580(4) 0.0450(3) Uani 1 1 d . . .
S3 S 0.57905(2) 0.66739(4) 0.589597(16) 0.02586(15) Uani 0.8737(14) 1 d P A 1
S4 S 0.50442(3) 0.67001(5) 0.66119(2) 0.02670(15) Uani 0.8737(14) 1 d P A 1
O5 O 0.53911(9) 0.63257(18) 0.54858(6) 0.0439(5) Uani 0.8737(14) 1 d P A 1
O6 O 0.62927(8) 0.59635(14) 0.61203(6) 0.0400(4) Uani 0.8737(14) 1 d P A 1
O7 O 0.48163(7) 0.56535(12) 0.65113(5) 0.0365(4) Uani 0.8737(14) 1 d P A 1
O8 O 0.45854(10) 0.74041(16) 0.67978(6) 0.0419(5) Uani 0.8737(14) 1 d P A 1
N14 N 0.53443(12) 0.7287(2) 0.62151(8) 0.0295(6) Uani 0.8737(14) 1 d P A 1
C75 C 0.62837(16) 0.7778(3) 0.57282(12) 0.0503(8) Uani 0.8737(14) 1 d P A 1
F7 F 0.67188(10) 0.74443(13) 0.54535(7) 0.0677(5) Uani 0.8737(14) 1 d P A 1
F8 F 0.58887(14) 0.85158(17) 0.55261(8) 0.0767(7) Uani 0.8737(14) 1 d P A 1
F9 F 0.66800(11) 0.82114(18) 0.60938(7) 0.0744(6) Uani 0.8737(14) 1 d P A 1
C76 C 0.57695(10) 0.65521(17) 0.70741(6) 0.0331(4) Uani 0.8737(14) 1 d P A 1
F10 F 0.55292(7) 0.65584(15) 0.74732(4) 0.0456(4) Uani 0.8737(14) 1 d P A 1
F11 F 0.61109(9) 0.56576(13) 0.70549(5) 0.0458(4) Uani 0.8737(14) 1 d P A 1
F12 F 0.62377(9) 0.73113(14) 0.70849(5) 0.0480(4) Uani 0.8737(14) 1 d P A 1
S3' S 0.6215(3) 0.7788(5) 0.5979(2) 0.0523(15) Uani 0.1263(14) 1 d PU A 2
S4' S 0.5245(3) 0.6689(5) 0.6396(3) 0.0537(15) Uani 0.1263(14) 1 d PU A 2
O5' O 0.6618(9) 0.6803(19) 0.6044(4) 0.104(8) Uani 0.1263(14) 1 d P A 2
O6' O 0.6408(8) 0.8809(13) 0.6003(6) 0.058(4) Uani 0.1263(14) 1 d P A 2
O7' O 0.5385(11) 0.5713(12) 0.6202(5) 0.105(7) Uani 0.1263(14) 1 d P A 2
O8' O 0.4518(7) 0.694(2) 0.6524(7) 0.127(11) Uani 0.1263(14) 1 d P A 2
N14' N 0.5532(10) 0.7657(17) 0.6233(8) 0.048(3) Uani 0.1263(14) 1 d PU A 2
C75' C 0.5800(11) 0.783(2) 0.5398(7) 0.051(4) Uani 0.1263(14) 1 d PU A 2
F7' F 0.6333(5) 0.7742(8) 0.5162(4) 0.048(3) Uani 0.1263(14) 1 d P A 2
F8' F 0.5414(6) 0.6909(10) 0.5317(4) 0.055(3) Uani 0.1263(14) 1 d P A 2
F9' F 0.5440(5) 0.8593(9) 0.5321(4) 0.052(3) Uani 0.1263(14) 1 d P A 2
C76' C 0.57695(10) 0.65521(17) 0.70741(6) 0.0331(4) Uani 0.1263(14) 1 d P A 2
F10' F 0.5543(8) 0.5619(10) 0.7178(4) 0.082(4) Uani 0.1263(14) 1 d P A 2
F11' F 0.6373(6) 0.6513(18) 0.7006(4) 0.078(5) Uani 0.1263(14) 1 d P A 2
F12' F 0.5572(9) 0.7299(12) 0.7258(5) 0.102(5) Uani 0.1263(14) 1 d P A 2

loop_
_atom_site_aniso_label
_atom_site_aniso_U_11
_atom_site_aniso_U_22
_atom_site_aniso_U_33
_atom_site_aniso_U_23
_atom_site_aniso_U_13
_atom_site_aniso_U_12
Li1 0.0229(14) 0.0316(19) 0.0285(15) 0.0053(13) 0.0032(11) 0.0033(13)
N1 0.0233(7) 0.0243(9) 0.0257(7) -0.0021(6) 0.0045(5) 0.0001(6)
N2 0.0209(6) 0.0261(9) 0.0221(7) -0.0026(6) 0.0044(5) 0.0015(6)
N3 0.0221(7) 0.0311(9) 0.0277(7) 0.0057(7) 0.0034(6) 0.0038(6)
N4 0.0218(6) 0.0276(9) 0.0256(7) 0.0019(6) 0.0028(5) 0.0010(6)
N5 0.0207(6) 0.0331(10) 0.0251(7) 0.0056(6) 0.0017(5) -0.0014(6)
N6 0.0195(6) 0.0244(9) 0.0246(7) 0.0001(6) 0.0011(5) -0.0006(6)
C1 0.0309(9) 0.0263(12) 0.0333(10) -0.0028(9) 0.0071(8) -0.0018(9)
C2 0.0340(10) 0.0361(13) 0.0348(10) -0.0128(10) 0.0119(8) -0.0116(10)
C3 0.0277(9) 0.0535(15) 0.0256(9) -0.0092(9) 0.0034(7) -0.0128(9)
C4 0.0203(7) 0.0429(13) 0.0213(8) -0.0013(8) 0.0037(6) -0.0040(8)
C5 0.0235(8) 0.0595(16) 0.0228(9) 0.0086(9) -0.0012(7) -0.0014(9)
C6 0.0266(9) 0.0457(14) 0.0276(9) 0.0161(9) 0.0043(7) 0.0071(9)
C7 0.0220(8) 0.0321(12) 0.0268(8) 0.0071(8) 0.0104(6) 0.0058(8)
C8 0.0359(10) 0.0268(12) 0.0357(10) 0.0093(9) 0.0162(8) 0.0089(9)
C9 0.0369(10) 0.0236(12) 0.0366(10) -0.0028(9) 0.0168(8) 0.0008(9)
C10 0.0273(8) 0.0270(11) 0.0265(9) -0.0049(8) 0.0081(7) -0.0011(8)
C11 0.0181(7) 0.0280(11) 0.0213(8) 0.0020(7) 0.0049(6) 0.0036(7)
C12 0.0172(7) 0.0306(11) 0.0200(7) 0.0000(7) 0.0034(6) -0.0001(7)
C13 0.0251(9) 0.0364(13) 0.0366(10) 0.0086(9) 0.0051(8) 0.0026(9)
C14 0.0314(10) 0.0315(13) 0.0460(11) 0.0129(10) 0.0025(9) -0.0011(9)
C15 0.0345(10) 0.0228(12) 0.0445(11) 0.0042(9) -0.0045(8) 0.0000(9)
C16 0.0244(8) 0.0261(11) 0.0302(9) -0.0014(8) -0.0054(7) 0.0026(8)
C17 0.0308(9) 0.0295(13) 0.0379(10) -0.0063(9) -0.0045(8) 0.0081(9)
C18 0.0290(9) 0.0424(14) 0.0361(10) -0.0113(9) 0.0040(8) 0.0071(9)
C19 0.0238(8) 0.0356(12) 0.0262(8) -0.0053(8) 0.0012(7) 0.0018(8)
C20 0.0289(9) 0.0479(15) 0.0338(10) -0.0040(9) 0.0111(8) 0.0020(9)
C21 0.0292(9) 0.0440(14) 0.0332(10) 0.0059(9) 0.0087(8) -0.0012(9)
C22 0.0250(8) 0.0328(13) 0.0284(9) 0.0043(8) 0.0023(7) 0.0005(9)
C23 0.0197(7) 0.0270(11) 0.0232(8) -0.0002(7) 0.0006(6) 0.0036(7)
C24 0.0198(7) 0.0253(11) 0.0247(8) 0.0001(7) -0.0029(6) 0.0018(7)
C25 0.0238(8) 0.0475(14) 0.0292(9) 0.0075(9) 0.0014(7) -0.0038(9)
C26 0.0285(9) 0.0494(14) 0.0351(10) 0.0067(9) -0.0066(8) -0.0148(9)
C27 0.0367(10) 0.0342(12) 0.0268(9) 0.0005(9) -0.0056(8) -0.0058(9)
C28 0.0321(9) 0.0239(10) 0.0233(8) 0.0040(7) 0.0008(7) -0.0005(8)
C29 0.0432(11) 0.0280(11) 0.0223(8) -0.0024(8) 0.0027(8) 0.0023(9)
C30 0.0357(10) 0.0277(11) 0.0293(9) 0.0013(8) 0.0094(8) 0.0062(9)
C31 0.0253(8) 0.0212(10) 0.0273(8) 0.0041(7) 0.0052(7) 0.0024(7)
C32 0.0263(8) 0.0305(12) 0.0340(10) 0.0059(8) 0.0097(7) 0.0046(8)
C33 0.0202(8) 0.0313(12) 0.0397(10) 0.0032(9) 0.0037(7) -0.0015(8)
C34 0.0235(8) 0.0270(11) 0.0292(9) -0.0010(8) 0.0015(7) -0.0008(8)
C35 0.0226(7) 0.0177(9) 0.0212(7) 0.0042(7) 0.0035(6) 0.0016(7)
C36 0.0241(8) 0.0212(10) 0.0226(8) 0.0043(7) 0.0015(6) 0.0007(7)
Li2 0.0239(14) 0.0340(19) 0.0248(14) 0.0002(13) 0.0003(11) -0.0010(13)
N7 0.0189(6) 0.0273(9) 0.0252(7) -0.0013(6) 0.0048(5) -0.0001(6)
N8 0.0184(6) 0.0273(9) 0.0245(7) -0.0039(6) 0.0019(5) 0.0009(6)
N9 0.0211(6) 0.0237(9) 0.0197(6) -0.0013(6) 0.0031(5) -0.0002(6)
N10 0.0195(6) 0.0283(9) 0.0248(7) 0.0005(6) 0.0018(5) -0.0008(6)
N11 0.0228(7) 0.0310(9) 0.0222(7) -0.0011(6) 0.0039(5) 0.0026(7)
N12 0.0306(7) 0.0304(10) 0.0268(7) -0.0032(7) 0.0080(6) 0.0058(7)
C37 0.0200(8) 0.0333(12) 0.0282(9) -0.0010(8) 0.0059(7) -0.0020(8)
C38 0.0196(8) 0.0363(12) 0.0305(9) -0.0002(8) -0.0014(7) -0.0051(8)
C39 0.0286(8) 0.0288(11) 0.0218(8) -0.0005(8) -0.0018(7) -0.0058(8)
C40 0.0246(8) 0.0206(10) 0.0208(7) 0.0017(7) 0.0031(6) 0.0007(7)
C41 0.0295(9) 0.0307(11) 0.0208(8) -0.0026(8) 0.0054(7) -0.0014(8)
C42 0.0281(9) 0.0323(12) 0.0253(8) -0.0010(8) 0.0098(7) -0.0003(8)
C43 0.0216(7) 0.0224(10) 0.0249(8) 0.0011(7) 0.0057(6) 0.0004(7)
C44 0.0208(8) 0.0316(11) 0.0303(9) 0.0000(8) 0.0083(7) 0.0002(8)
C45 0.0185(8) 0.0350(12) 0.0323(9) -0.0019(8) 0.0020(7) -0.0014(8)
C46 0.0212(8) 0.0346(12) 0.0272(9) -0.0059(8) 0.0024(7) 0.0006(8)
C47 0.0197(7) 0.0197(10) 0.0218(8) 0.0020(7) 0.0017(6) -0.0004(7)
C48 0.0207(7) 0.0182(10) 0.0216(8) 0.0030(7) 0.0028(6) 0.0016(7)
C49 0.0248(8) 0.0233(11) 0.0248(8) -0.0012(8) 0.0030(6) -0.0009(8)
C50 0.0249(8) 0.0335(12) 0.0275(9) 0.0014(8) 0.0063(7) -0.0055(8)
C51 0.0210(8) 0.0368(12) 0.0263(8) -0.0045(8) 0.0056(7) 0.0012(8)
C52 0.0191(7) 0.0286(11) 0.0218(8) -0.0048(7) 0.0009(6) 0.0014(7)
C53 0.0250(8) 0.0308(12) 0.0287(9) -0.0038(8) 0.0015(7) 0.0062(8)
C54 0.0317(9) 0.0256(12) 0.0329(9) 0.0001(8) -0.0025(7) 0.0106(9)
C55 0.0276(8) 0.0237(11) 0.0255(8) 0.0004(7) -0.0020(7) 0.0011(8)
C56 0.0402(11) 0.0247(12) 0.0347(10) 0.0048(9) 0.0015(8) -0.0014(9)
C57 0.0344(10) 0.0351(13) 0.0372(10) 0.0076(9) 0.0037(8) -0.0081(9)
C58 0.0252(8) 0.0352(13) 0.0294(9) 0.0037(8) 0.0032(7) -0.0033(8)
C59 0.0199(7) 0.0233(10) 0.0206(7) -0.0012(7) -0.0013(6) 0.0000(7)
C60 0.0190(7) 0.0222(10) 0.0188(7) -0.0029(7) 0.0003(6) 0.0020(7)
C61 0.0261(8) 0.0394(13) 0.0249(9) -0.0007(9) 0.0057(7) -0.0015(9)
C62 0.0275(9) 0.0497(15) 0.0298(9) -0.0052(10) 0.0068(7) -0.0089(10)
C63 0.0209(8) 0.0678(17) 0.0263(9) -0.0029(10) 0.0039(7) -0.0040(10)
C64 0.0228(8) 0.0534(14) 0.0236(8) 0.0004(9) 0.0073(7) 0.0073(9)
C65 0.0284(9) 0.0625(17) 0.0308(10) 0.0097(10) 0.0050(8) 0.0103(10)
C66 0.0406(11) 0.0551(16) 0.0359(11) 0.0195(11) 0.0121(9) 0.0204(12)
C67 0.0355(10) 0.0374(13) 0.0315(9) 0.0086(9) 0.0138(8) 0.0115(9)
C68 0.0497(12) 0.0378(14) 0.0432(12) 0.0115(11) 0.0192(10) 0.0149(11)
C69 0.0536(13) 0.0284(13) 0.0452(12) -0.0007(10) 0.0204(10) 0.0020(11)
C70 0.0410(11) 0.0294(12) 0.0326(10) -0.0028(9) 0.0115(8) 0.0025(10)
C71 0.0274(8) 0.0335(12) 0.0245(8) 0.0021(8) 0.0104(7) 0.0093(8)
C72 0.0223(8) 0.0374(12) 0.0225(8) 0.0012(8) 0.0081(6) 0.0058(8)
S1 0.0232(2) 0.0257(3) 0.0340(2) -0.0004(2) 0.00141(17) 0.00000(19)
S2 0.0250(2) 0.0273(3) 0.0470(3) -0.0049(2) 0.00419(19) 0.0020(2)
O1 0.0243(6) 0.0383(8) 0.0432(7) 0.0008(6) 0.0066(5) -0.0023(6)
O2 0.0350(7) 0.0231(8) 0.0386(7) 0.0024(6) 0.0043(6) 0.0016(6)
O3 0.0419(8) 0.0346(9) 0.0561(9) -0.0064(7) 0.0002(7) 0.0173(7)
O4 0.0308(7) 0.0386(9) 0.0686(10) -0.0146(7) 0.0165(7) -0.0122(6)
N13 0.0278(7) 0.0237(9) 0.0439(9) -0.0019(7) 0.0056(7) -0.0001(7)
C73 0.0330(10) 0.0330(13) 0.0439(11) -0.0014(10) 0.0003(8) -0.0031(9)
F1 0.0545(8) 0.0642(9) 0.0520(7) 0.0225(7) -0.0155(6) -0.0158(7)
F2 0.0273(6) 0.0658(9) 0.0621(8) -0.0041(7) -0.0072(5) -0.0081(6)
F3 0.0658(8) 0.0530(9) 0.0477(7) -0.0187(6) -0.0104(6) 0.0036(7)
C74 0.0327(9) 0.0254(12) 0.0451(11) 0.0002(9) 0.0104(8) 0.0009(9)
F4 0.0454(7) 0.0602(9) 0.0494(7) -0.0003(6) 0.0179(6) 0.0007(6)
F5 0.0464(7) 0.0388(7) 0.0510(7) 0.0051(6) 0.0022(5) 0.0152(6)
F6 0.0462(7) 0.0373(7) 0.0492(7) -0.0018(5) -0.0013(5) -0.0111(6)
S3 0.0198(2) 0.0311(4) 0.0270(3) -0.0018(2) 0.00466(18) 0.0022(2)
S4 0.0198(3) 0.0320(4) 0.0290(3) 0.0025(3) 0.0058(2) 0.0022(2)
O5 0.0319(9) 0.0658(16) 0.0330(10) -0.0114(9) 0.0007(7) -0.0003(10)
O6 0.0348(9) 0.0430(12) 0.0422(9) -0.0004(8) 0.0057(7) 0.0164(8)
O7 0.0329(8) 0.0391(11) 0.0365(8) -0.0024(7) 0.0019(6) -0.0155(8)
O8 0.0347(10) 0.0538(12) 0.0410(10) 0.0088(9) 0.0186(9) 0.0183(8)
N14 0.0329(12) 0.0254(16) 0.0332(11) 0.0097(11) 0.0144(10) 0.0072(10)
C75 0.0584(18) 0.048(2) 0.0531(18) -0.0017(17) 0.0363(16) -0.0030(15)
F7 0.0685(11) 0.0586(12) 0.0901(14) -0.0036(10) 0.0590(11) -0.0063(9)
F8 0.1049(18) 0.0475(13) 0.0919(17) 0.0250(13) 0.0616(15) 0.0200(15)
F9 0.0633(13) 0.0704(16) 0.0952(16) -0.0326(13) 0.0305(12) -0.0375(11)
C76 0.0311(9) 0.0325(13) 0.0368(10) -0.0051(9) 0.0083(8) -0.0025(10)
F10 0.0385(7) 0.0716(12) 0.0278(7) 0.0011(8) 0.0083(6) 0.0030(8)
F11 0.0480(9) 0.0433(10) 0.0420(8) -0.0048(7) -0.0068(7) 0.0197(8)
F12 0.0416(9) 0.0495(11) 0.0507(9) -0.0055(8) -0.0015(7) -0.0201(8)
S3' 0.038(3) 0.063(4) 0.053(3) -0.008(3) 0.000(2) 0.001(2)
S4' 0.042(3) 0.054(4) 0.059(4) -0.006(3) -0.012(3) -0.004(3)
O5' 0.076(11) 0.19(2) 0.034(7) -0.030(11) -0.014(7) 0.103(13)
O6' 0.044(8) 0.052(12) 0.081(11) 0.021(9) 0.018(7) 0.002(7)
O7' 0.179(19) 0.044(10) 0.073(11) 0.020(8) -0.044(12) -0.019(11)
O8' 0.012(6) 0.25(3) 0.119(16) 0.119(18) 0.014(9) 0.014(11)
N14' 0.037(6) 0.054(7) 0.052(6) -0.007(6) 0.007(5) 0.000(5)
C75' 0.045(8) 0.063(9) 0.044(7) 0.007(8) 0.003(6) 0.010(8)
F7' 0.034(5) 0.041(7) 0.072(7) -0.011(5) 0.016(5) 0.000(5)
F8' 0.045(6) 0.050(9) 0.064(8) -0.015(6) -0.008(6) -0.011(6)
F9' 0.034(5) 0.044(7) 0.078(8) -0.029(6) 0.007(5) 0.015(5)
C76' 0.0311(9) 0.0325(13) 0.0368(10) -0.0051(9) 0.0083(8) -0.0025(10)
F10' 0.095(10) 0.065(9) 0.081(9) 0.039(8) -0.006(8) -0.026(8)
F11' 0.030(6) 0.149(17) 0.052(7) 0.021(10) -0.002(5) -0.005(9)
F12' 0.152(15) 0.078(11) 0.073(10) -0.047(9) 0.010(10) 0.046(10)

loop_
_atom_type_symbol
_atom_type_description
_atom_type_scat_dispersion_real
_atom_type_scat_dispersion_imag
_atom_type_scat_source
C C 0.0033 0.0016 'International Tables Vol C Tables 4.2.6.8 and 6.1.1.4'
H H 0.0000 0.0000 'International Tables Vol C Tables 4.2.6.8 and 6.1.1.4'
F F 0.0171 0.0103 'International Tables Vol C Tables 4.2.6.8 and 6.1.1.4'
Li Li -0.0003 0.0001 'International Tables Vol C Tables 4.2.6.8 and 6.1.1.4'
N N 0.0061 0.0033 'International Tables Vol C Tables 4.2.6.8 and 6.1.1.4'
O O 0.0106 0.0060 'International Tables Vol C Tables 4.2.6.8 and 6.1.1.4'
S S 0.1246 0.1234 'International Tables Vol C Tables 4.2.6.8 and 6.1.1.4'

loop_
_geom_angle_atom_site_label_1
_geom_angle_atom_site_label_2
_geom_angle_atom_site_label_3
_geom_angle
N3 Li1 N5 98.66(12)
N3 Li1 N2 162.24(16)
N5 Li1 N2 97.26(13)
N3 Li1 N4 76.77(11)
N5 Li1 N4 102.82(12)
N2 Li1 N4 92.08(12)
N3 Li1 N6 97.74(12)
N5 Li1 N6 75.71(10)
N2 Li1 N6 93.76(12)
N4 Li1 N6 174.12(16)
N3 Li1 N1 90.27(13)
N5 Li1 N1 165.23(15)
N2 Li1 N1 75.89(10)
N4 Li1 N1 90.62(12)
N6 Li1 N1 91.51(11)
C1 N1 C12 117.58(15)
C1 N1 Li1 129.48(14)
C12 N1 Li1 112.80(13)
C10 N2 C11 117.47(15)
C10 N2 Li1 127.54(14)
C11 N2 Li1 114.53(14)
C13 N3 C24 117.08(16)
C13 N3 Li1 128.06(14)
C24 N3 Li1 113.98(13)
C22 N4 C23 117.60(15)
C22 N4 Li1 128.82(15)
C23 N4 Li1 112.40(13)
C25 N5 C36 117.24(15)
C25 N5 Li1 127.55(14)
C36 N5 Li1 115.17(13)
C34 N6 C35 117.29(14)
C34 N6 Li1 128.98(14)
C35 N6 Li1 113.60(12)
N1 C1 C2 123.78(19)
N1 C1 H1 115.9(10)
C2 C1 H1 120.3(10)
C3 C2 C1 118.8(2)
C3 C2 H2 120.6(11)
C1 C2 H2 120.6(12)
C2 C3 C4 119.72(18)
C2 C3 H3 117.8(11)
C4 C3 H3 122.5(11)
C3 C4 C12 117.70(17)
C3 C4 C5 123.08(17)
C12 C4 C5 119.21(18)
C6 C5 C4 121.48(17)
C6 C5 H5 122.1(12)
C4 C5 H5 116.4(12)
C5 C6 C7 121.19(18)
C5 C6 H6 124.6(12)
C7 C6 H6 114.2(12)
C8 C7 C11 117.82(16)
C8 C7 C6 123.09(17)
C11 C7 C6 119.08(18)
C9 C8 C7 119.27(18)
C9 C8 H8 122.5(13)
C7 C8 H8 118.1(13)
C8 C9 C10 118.85(19)
C8 C9 H9 123.4(11)
C10 C9 H9 117.7(11)
N2 C10 C9 123.94(17)
N2 C10 H10 115.2(10)
C9 C10 H10 120.9(10)
N2 C11 C7 122.59(16)
N2 C11 C12 117.74(15)
C7 C11 C12 119.67(15)
N1 C12 C4 122.42(16)
N1 C12 C11 118.28(14)
C4 C12 C11 119.29(16)
N3 C13 C14 124.16(18)
N3 C13 H13 114.0(11)
C14 C13 H13 121.8(11)
C15 C14 C13 118.75(19)
C15 C14 H14 119.5(13)
C13 C14 H14 121.7(13)
C14 C15 C16 119.7(2)
C14 C15 H15 118.4(12)
C16 C15 H15 121.9(12)
C15 C16 C24 117.44(17)
C15 C16 C17 123.38(18)
C24 C16 C17 119.17(17)
C18 C17 C16 121.0(2)
C18 C17 H17 119.2(12)
C16 C17 H17 119.7(12)
C17 C18 C19 121.63(18)
C17 C18 H18 123.7(12)
C19 C18 H18 114.7(12)
C23 C19 C20 117.37(17)
C23 C19 C18 119.00(17)
C20 C19 C18 123.63(17)
C21 C20 C19 119.84(18)
C21 C20 H20 120.4(12)
C19 C20 H20 119.8(12)
C20 C21 C22 118.72(19)
C20 C21 H21 126.3(12)
C22 C21 H21 115.0(12)
N4 C22 C21 123.8(2)
N4 C22 H22 115.6(11)
C21 C22 H22 120.5(11)
N4 C23 C19 122.64(16)
N4 C23 C24 117.79(14)
C19 C23 C24 119.57(16)
N3 C24 C16 122.87(16)
N3 C24 C23 117.53(15)
C16 C24 C23 119.59(15)
N5 C25 C26 123.87(18)
N5 C25 H25 115.9(11)
C26 C25 H25 120.2(11)
C27 C26 C25 119.16(17)
C27 C26 H26 120.2(12)
C25 C26 H26 120.5(12)
C26 C27 C28 119.22(17)
C26 C27 H27 120.7(11)
C28 C27 H27 120.0(11)
C27 C28 C36 117.59(16)
C27 C28 C29 122.97(16)
C36 C28 C29 119.43(16)
C30 C29 C28 121.19(17)
C30 C29 H29 121.4(10)
C28 C29 H29 117.4(10)
C29 C30 C31 121.04(17)
C29 C30 H30 125.6(11)
C31 C30 H30 113.3(12)
C32 C31 C35 117.86(15)
C32 C31 C30 122.60(16)
C35 C31 C30 119.53(15)
C33 C32 C31 118.78(16)
C33 C32 H32 120.7(11)
C31 C32 H32 120.6(11)
C32 C33 C34 119.23(16)
C32 C33 H33 121.4(11)
C34 C33 H33 119.3(11)
N6 C34 C33 123.89(17)
N6 C34 H34 117.1(10)
C33 C34 H34 119.0(10)
N6 C35 C31 122.91(14)
N6 C35 C36 117.73(14)
C31 C35 C36 119.36(14)
N5 C36 C28 122.88(15)
N5 C36 C35 117.70(14)
C28 C36 C35 119.42(15)
N7 Li2 N9 94.49(12)
N7 Li2 N11 162.38(16)
N9 Li2 N11 101.03(12)
N7 Li2 N10 96.26(12)
N9 Li2 N10 76.44(11)
N11 Li2 N10 95.43(13)
N7 Li2 N12 95.56(13)
N9 Li2 N12 92.92(12)
N11 Li2 N12 75.53(10)
N10 Li2 N12 164.66(15)
N7 Li2 N8 76.00(10)
N9 Li2 N8 166.55(15)
N11 Li2 N8 89.92(11)
N10 Li2 N8 94.91(12)
N12 Li2 N8 97.41(12)
C37 N7 C48 116.94(14)
C37 N7 Li2 127.24(13)
C48 N7 Li2 115.72(13)
C46 N8 C47 116.82(14)
C46 N8 Li2 130.34(13)
C47 N8 Li2 112.81(12)
C49 N9 C60 117.38(14)
C49 N9 Li2 128.69(14)
C60 N9 Li2 113.88(13)
C58 N10 C59 117.29(15)
C58 N10 Li2 129.00(14)
C59 N10 Li2 113.62(13)
C61 N11 C72 117.27(15)
C61 N11 Li2 128.17(15)
C72 N11 Li2 113.45(14)
C70 N12 C71 117.79(17)
C70 N12 Li2 128.72(15)
C71 N12 Li2 112.91(14)
N7 C37 C38 124.51(16)
N7 C37 H37 114.5(10)
C38 C37 H37 120.9(11)
C39 C38 C37 118.57(16)
C39 C38 H38 120.5(10)
C37 C38 H38 120.9(10)
C38 C39 C40 119.35(16)
C38 C39 H39 121.2(10)
C40 C39 H39 119.5(10)
C39 C40 C48 118.03(15)
C39 C40 C41 122.52(15)
C48 C40 C41 119.46(15)
C42 C41 C40 121.28(16)
C42 C41 H41 122.2(12)
C40 C41 H41 116.5(12)
C41 C42 C43 120.90(16)
C41 C42 H42 123.7(11)
C43 C42 H42 115.4(11)
C47 C43 C44 117.43(15)
C47 C43 C42 119.72(15)
C44 C43 C42 122.84(15)
C45 C44 C43 119.27(15)
C45 C44 H44 122.8(10)
C43 C44 H44 117.9(10)
C44 C45 C46 118.88(16)
C44 C45 H45 122.0(10)
C46 C45 H45 119.1(10)
N8 C46 C45 124.22(16)
N8 C46 H46 117.9(11)
C45 C46 H46 117.8(11)
N8 C47 C43 123.37(14)
N8 C47 C48 117.51(13)
C43 C47 C48 119.12(14)
N7 C48 C40 122.60(14)
N7 C48 C47 117.88(14)
C40 C48 C47 119.51(14)
N9 C49 C50 124.28(18)
N9 C49 H49 115.2(9)
C50 C49 H49 120.5(9)
C51 C50 C49 118.37(17)
C51 C50 H50 123.0(10)
C49 C50 H50 118.6(10)
C50 C51 C52 119.92(16)
C50 C51 H51 120.1(11)
C52 C51 H51 120.0(11)
C51 C52 C60 117.47(16)
C51 C52 C53 122.71(15)
C60 C52 C53 119.81(15)
C54 C53 C52 121.03(16)
C54 C53 H53 121.5(10)
C52 C53 H53 117.5(10)
C53 C54 C55 120.65(18)
C53 C54 H54 121.9(10)
C55 C54 H54 117.4(10)
C56 C55 C59 117.37(16)
C56 C55 C54 122.53(18)
C59 C55 C54 120.10(16)
C57 C56 C55 119.67(19)
C57 C56 H56 119.8(11)
C55 C56 H56 120.5(11)
C56 C57 C58 118.59(18)
C56 C57 H57 122.0(12)
C58 C57 H57 119.4(12)
N10 C58 C57 124.07(17)
N10 C58 H58 116.3(11)
C57 C58 H58 119.6(11)
N10 C59 C55 123.02(15)
N10 C59 C60 117.99(15)
C55 C59 C60 118.98(14)
N9 C60 C52 122.57(15)
N9 C60 C59 117.99(13)
C52 C60 C59 119.43(15)
N11 C61 C62 124.11(19)
N11 C61 H61 116.9(10)
C62 C61 H61 118.9(11)
C63 C62 C61 118.3(2)
C63 C62 H62 124.0(12)
C61 C62 H62 117.7(12)
C62 C63 C64 120.12(18)
C62 C63 H63 120.1(13)
C64 C63 H63 119.7(13)
C63 C64 C72 117.14(18)
C63 C64 C65 122.97(18)
C72 C64 C65 119.9(2)
C66 C65 C64 121.0(2)
C66 C65 H65 121.1(12)
C64 C65 H65 117.9(12)
C65 C66 C67 121.3(2)
C65 C66 H66 121.0(12)
C67 C66 H66 117.8(12)
C68 C67 C71 116.88(18)
C68 C67 C66 123.7(2)
C71 C67 C66 119.4(2)
C69 C68 C67 120.3(2)
C69 C68 H68 121.7(13)
C67 C68 H68 118.0(13)
C68 C69 C70 118.9(2)
C68 C69 H69 124.5(11)
C70 C69 H69 116.6(12)
N12 C70 C69 123.1(2)
N12 C70 H70 117.1(10)
C69 C70 H70 119.8(10)
N12 C71 C67 123.01(18)
N12 C71 C72 117.64(16)
C67 C71 C72 119.35(17)
N11 C72 C64 123.04(18)
N11 C72 C71 117.79(15)
C64 C72 C71 119.14(17)
O2 S1 O1 118.80(8)
O2 S1 N13 116.74(8)
O1 S1 N13 108.77(8)
O2 S1 C73 104.22(9)
O1 S1 C73 103.30(9)
N13 S1 C73 102.60(9)
O3 S2 O4 118.54(9)
O3 S2 N13 108.12(9)
O4 S2 N13 116.92(8)
O3 S2 C74 103.97(9)
O4 S2 C74 104.14(9)
N13 S2 C74 103.00(8)
S1 N13 S2 124.83(10)
F1 C73 F2 107.85(16)
F1 C73 F3 107.81(17)
F2 C73 F3 107.26(16)
F1 C73 S1 112.13(13)
F2 C73 S1 111.55(14)
F3 C73 S1 110.05(13)
F5 C74 F6 107.82(15)
F5 C74 F4 108.30(16)
F6 C74 F4 107.36(15)
F5 C74 S2 112.18(13)
F6 C74 S2 111.12(13)
F4 C74 S2 109.90(13)
O5 S3 O6 117.01(12)
O5 S3 N14 113.30(12)
O6 S3 N14 115.40(12)
O5 S3 C75 104.43(15)
O6 S3 C75 105.86(14)
N14 S3 C75 97.86(14)
O7 S4 O8 118.65(11)
O7 S4 N14 115.07(12)
O8 S4 N14 107.95(12)
O7 S4 C76 104.00(10)
O8 S4 C76 103.06(11)
N14 S4 C76 106.64(11)
S4 N14 S3 120.48(16)
F8 C75 F7 109.3(3)
F8 C75 F9 107.5(3)
F7 C75 F9 106.9(3)
F8 C75 S3 113.1(2)
F7 C75 S3 109.1(2)
F9 C75 S3 110.8(2)
F12 C76 F11 106.72(18)
F12 C76 F10 107.43(17)
F11 C76 F10 106.50(18)
F12 C76 S4 113.01(15)
F11 C76 S4 112.96(14)
F10 C76 S4 109.86(13)
O6' S3' O5' 132.5(12)
O6' S3' N14' 108.1(11)
O5' S3' N14' 107.6(13)
O6' S3' C75' 96.0(11)
O5' S3' C75' 107.7(10)
N14' S3' C75' 99.8(10)
O7' S4' N14' 120.1(13)
O7' S4' O8' 121.4(15)
N14' S4' O8' 107.9(13)
S4' N14' S3' 127.9(16)
F9' C75' F7' 116.1(19)
F9' C75' F8' 111.7(18)
F7' C75' F8' 105.9(18)
F9' C75' S3' 111.9(17)
F7' C75' S3' 103.4(13)
F8' C75' S3' 107.1(14)

loop_
_geom_bond_atom_site_label_1
_geom_bond_atom_site_label_2
_geom_bond_distance
Li1 N3 2.157(3)
Li1 N5 2.185(3)
Li1 N2 2.188(3)
Li1 N4 2.201(3)
Li1 N6 2.232(3)
Li1 N1 2.236(3)
N1 C1 1.322(2)
N1 C12 1.359(2)
N2 C10 1.322(2)
N2 C11 1.358(2)
N3 C13 1.329(2)
N3 C24 1.360(2)
N4 C22 1.327(2)
N4 C23 1.358(2)
N5 C25 1.323(2)
N5 C36 1.361(2)
N6 C34 1.324(2)
N6 C35 1.359(2)
C1 C2 1.403(3)
C1 H1 0.953(17)
C2 C3 1.362(3)
C2 H2 0.945(19)
C3 C4 1.398(3)
C3 H3 0.945(18)
C4 C12 1.414(2)
C4 C5 1.433(3)
C5 C6 1.340(3)
C5 H5 0.93(2)
C6 C7 1.439(2)
C6 H6 0.94(2)
C7 C8 1.404(3)
C7 C11 1.411(2)
C8 C9 1.366(3)
C8 H8 0.98(2)
C9 C10 1.400(3)
C9 H9 0.961(19)
C10 H10 0.985(16)
C11 C12 1.443(2)
C13 C14 1.390(3)
C13 H13 0.983(18)
C14 C15 1.367(3)
C14 H14 0.96(2)
C15 C16 1.403(3)
C15 H15 0.94(2)
C16 C24 1.409(2)
C16 C17 1.436(3)
C17 C18 1.344(3)
C17 H17 0.910(19)
C18 C19 1.433(3)
C18 H18 0.942(18)
C19 C23 1.409(2)
C19 C20 1.409(3)
C20 C21 1.360(3)
C20 H20 0.98(2)
C21 C22 1.397(3)
C21 H21 0.97(2)
C22 H22 0.915(18)
C23 C24 1.444(2)
C25 C26 1.399(3)
C25 H25 0.973(19)
C26 C27 1.362(3)
C26 H26 0.94(2)
C27 C28 1.408(2)
C27 H27 0.99(2)
C28 C36 1.408(2)
C28 C29 1.432(2)
C29 C30 1.350(3)
C29 H29 1.001(19)
C30 C31 1.429(2)
C30 H30 0.98(2)
C31 C32 1.409(2)
C31 C35 1.411(2)
C32 C33 1.370(3)
C32 H32 1.012(19)
C33 C34 1.401(2)
C33 H33 0.998(19)
C34 H34 0.981(17)
C35 C36 1.445(2)
Li2 N7 2.156(3)
Li2 N9 2.194(3)
Li2 N11 2.202(3)
Li2 N10 2.202(3)
Li2 N12 2.222(3)
Li2 N8 2.249(3)
N7 C37 1.326(2)
N7 C48 1.3617(19)
N8 C46 1.326(2)
N8 C47 1.362(2)
N9 C49 1.326(2)
N9 C60 1.361(2)
N10 C58 1.326(2)
N10 C59 1.361(2)
N11 C61 1.321(2)
N11 C72 1.356(2)
N12 C70 1.321(2)
N12 C71 1.359(2)
C37 C38 1.396(2)
C37 H37 0.907(17)
C38 C39 1.364(2)
C38 H38 0.992(17)
C39 C40 1.404(2)
C39 H39 0.969(17)
C40 C48 1.407(2)
C40 C41 1.430(2)
C41 C42 1.344(2)
C41 H41 0.931(19)
C42 C43 1.435(2)
C42 H42 0.936(17)
C43 C47 1.405(2)
C43 C44 1.413(2)
C44 C45 1.366(2)
C44 H44 0.997(18)
C45 C46 1.400(2)
C45 H45 0.994(17)
C46 H46 0.954(19)
C47 C48 1.447(2)
C49 C50 1.395(2)
C49 H49 0.946(16)
C50 C51 1.367(3)
C50 H50 0.962(17)
C51 C52 1.405(2)
C51 H51 0.966(17)
C52 C60 1.411(2)
C52 C53 1.431(3)
C53 C54 1.348(3)
C53 H53 0.997(17)
C54 C55 1.437(2)
C54 H54 0.964(18)
C55 C56 1.407(3)
C55 C59 1.408(2)
C56 C57 1.370(3)
C56 H56 0.95(2)
C57 C58 1.399(3)
C57 H57 0.98(2)
C58 H58 0.939(18)
C59 C60 1.443(2)
C61 C62 1.405(2)
C61 H61 0.985(18)
C62 C63 1.360(3)
C62 H62 0.99(2)
C63 C64 1.404(3)
C63 H63 0.93(2)
C64 C72 1.411(2)
C64 C65 1.430(3)
C65 C66 1.342(3)
C65 H65 0.99(2)
C66 C67 1.438(3)
C66 H66 0.96(2)
C67 C68 1.398(3)
C67 C71 1.410(3)
C68 C69 1.360(3)
C68 H68 0.94(2)
C69 C70 1.405(3)
C69 H69 0.97(2)
C70 H70 0.966(16)
C71 C72 1.446(3)
S1 O2 1.4239(13)
S1 O1 1.4265(13)
S1 N13 1.5764(16)
S1 C73 1.837(2)
S2 O3 1.4240(14)
S2 O4 1.4253(14)
S2 N13 1.5790(16)
S2 C74 1.834(2)
C73 F1 1.321(2)
C73 F2 1.327(2)
C73 F3 1.328(2)
C74 F5 1.319(2)
C74 F6 1.332(2)
C74 F4 1.333(2)
S3 O5 1.4186(19)
S3 O6 1.4231(17)
S3 N14 1.582(2)
S3 C75 1.813(3)
S4 O7 1.4251(16)
S4 O8 1.4304(18)
S4 N14 1.580(2)
S4 C76 1.827(2)
C75 F8 1.304(4)
C75 F7 1.327(3)
C75 F9 1.355(4)
C76 F12 1.324(2)
C76 F11 1.325(2)
C76 F10 1.338(2)
S3' O6' 1.355(17)
S3' O5' 1.477(18)
S3' N14' 1.63(2)
S3' C75' 1.80(2)
S4' O7' 1.416(18)
S4' N14' 1.47(2)
S4' O8' 1.546(18)
C75' F9' 1.20(3)
C75' F7' 1.33(2)
C75' F8' 1.39(3)

loop_
_geom_torsion_atom_site_label_1
_geom_torsion_atom_site_label_2
_geom_torsion_atom_site_label_3
_geom_torsion_atom_site_label_4
_geom_torsion
N3 Li1 N1 C1 10.02(19)
N5 Li1 N1 C1 -117.5(6)
N2 Li1 N1 C1 178.78(15)
N4 Li1 N1 C1 86.80(17)
N6 Li1 N1 C1 -87.72(17)
N3 Li1 N1 C12 -174.39(11)
N5 Li1 N1 C12 58.1(6)
N2 Li1 N1 C12 -5.63(13)
N4 Li1 N1 C12 -97.62(13)
N6 Li1 N1 C12 87.86(13)
N3 Li1 N2 C10 -140.5(5)
N5 Li1 N2 C10 13.11(19)
N4 Li1 N2 C10 -90.10(17)
N6 Li1 N2 C10 89.16(16)
N1 Li1 N2 C10 179.78(14)
N3 Li1 N2 C11 47.5(5)
N5 Li1 N2 C11 -158.94(11)
N4 Li1 N2 C11 97.85(13)
N6 Li1 N2 C11 -82.89(14)
N1 Li1 N2 C11 7.73(13)
N5 Li1 N3 C13 79.95(19)
N2 Li1 N3 C13 -126.6(5)
N4 Li1 N3 C13 -178.82(16)
N6 Li1 N3 C13 3.3(2)
N1 Li1 N3 C13 -88.24(18)
N5 Li1 N3 C24 -111.27(14)
N2 Li1 N3 C24 42.2(5)
N4 Li1 N3 C24 -10.04(14)
N6 Li1 N3 C24 172.10(12)
N1 Li1 N3 C24 80.54(14)
N3 Li1 N4 C22 177.73(15)
N5 Li1 N4 C22 -86.23(18)
N2 Li1 N4 C22 11.7(2)
N6 Li1 N4 C22 -161.1(15)
N1 Li1 N4 C22 87.60(18)
N3 Li1 N4 C23 10.65(13)
N5 Li1 N4 C23 106.69(14)
N2 Li1 N4 C23 -155.39(12)
N6 Li1 N4 C23 31.8(16)
N1 Li1 N4 C23 -79.48(14)
N3 Li1 N5 C25 81.19(19)
N2 Li1 N5 C25 -90.93(19)
N4 Li1 N5 C25 2.9(2)
N6 Li1 N5 C25 177.02(16)
N1 Li1 N5 C25 -152.2(6)
N3 Li1 N5 C36 -96.53(15)
N2 Li1 N5 C36 91.35(15)
N4 Li1 N5 C36 -174.84(13)
N6 Li1 N5 C36 -0.70(15)
N1 Li1 N5 C36 30.1(7)
N3 Li1 N6 C34 -85.02(19)
N5 Li1 N6 C34 177.95(16)
N2 Li1 N6 C34 81.41(19)
N4 Li1 N6 C34 -105.8(16)
N1 Li1 N6 C34 5.5(2)
N3 Li1 N6 C35 99.27(14)
N5 Li1 N6 C35 2.25(14)
N2 Li1 N6 C35 -94.29(14)
N4 Li1 N6 C35 78.5(16)
N1 Li1 N6 C35 -170.25(12)
C12 N1 C1 C2 1.0(2)
Li1 N1 C1 C2 176.42(15)
N1 C1 C2 C3 -0.3(3)
C1 C2 C3 C4 -1.4(3)
C2 C3 C4 C12 2.1(2)
C2 C3 C4 C5 -176.38(16)
C3 C4 C5 C6 178.07(17)
C12 C4 C5 C6 -0.4(2)
C4 C5 C6 C7 1.9(3)
C5 C6 C7 C8 177.78(16)
C5 C6 C7 C11 -0.8(2)
C11 C7 C8 C9 1.7(2)
C6 C7 C8 C9 -176.96(16)
C7 C8 C9 C10 -0.7(2)
C11 N2 C10 C9 2.9(2)
Li1 N2 C10 C9 -168.94(15)
C8 C9 C10 N2 -1.7(3)
C10 N2 C11 C7 -1.8(2)
Li1 N2 C11 C7 171.13(14)
C10 N2 C11 C12 178.20(13)
Li1 N2 C11 C12 -8.90(19)
C8 C7 C11 N2 -0.5(2)
C6 C7 C11 N2 178.22(14)
C8 C7 C11 C12 179.56(14)
C6 C7 C11 C12 -1.7(2)
C1 N1 C12 C4 -0.2(2)
Li1 N1 C12 C4 -176.31(14)
C1 N1 C12 C11 179.19(14)
Li1 N1 C12 C11 3.04(18)
C3 C4 C12 N1 -1.4(2)
C5 C4 C12 N1 177.16(14)
C3 C4 C12 C11 179.28(14)
C5 C4 C12 C11 -2.2(2)
N2 C11 C12 N1 3.9(2)
C7 C11 C12 N1 -176.14(13)
N2 C11 C12 C4 -176.75(13)
C7 C11 C12 C4 3.2(2)
C24 N3 C13 C14 0.1(3)
Li1 N3 C13 C14 168.56(17)
N3 C13 C14 C15 0.6(3)
C13 C14 C15 C16 -0.9(3)
C14 C15 C16 C24 0.5(2)
C14 C15 C16 C17 -178.82(17)
C15 C16 C17 C18 177.92(17)
C24 C16 C17 C18 -1.4(2)
C16 C17 C18 C19 0.3(3)
C17 C18 C19 C23 1.4(3)
C17 C18 C19 C20 -178.71(18)
C23 C19 C20 C21 0.6(3)
C18 C19 C20 C21 -179.32(17)
C19 C20 C21 C22 0.5(3)
C23 N4 C22 C21 0.6(2)
Li1 N4 C22 C21 -165.90(16)
C20 C21 C22 N4 -1.2(3)
C22 N4 C23 C19 0.6(2)
Li1 N4 C23 C19 169.28(14)
C22 N4 C23 C24 -178.71(14)
Li1 N4 C23 C24 -10.04(18)
C20 C19 C23 N4 -1.2(2)
C18 C19 C23 N4 178.71(15)
C20 C19 C23 C24 178.11(15)
C18 C19 C23 C24 -2.0(2)
C13 N3 C24 C16 -0.4(2)
Li1 N3 C24 C16 -170.54(14)
C13 N3 C24 C23 178.33(15)
Li1 N3 C24 C23 8.24(19)
C15 C16 C24 N3 0.2(2)
C17 C16 C24 N3 179.52(15)
C15 C16 C24 C23 -178.60(15)
C17 C16 C24 C23 0.8(2)
N4 C23 C24 N3 1.4(2)
C19 C23 C24 N3 -177.90(14)
N4 C23 C24 C16 -179.74(14)
C19 C23 C24 C16 0.9(2)
C36 N5 C25 C26 0.0(3)
Li1 N5 C25 C26 -177.69(17)
N5 C25 C26 C27 -0.9(3)
C25 C26 C27 C28 0.3(3)
C26 C27 C28 C36 1.0(3)
C26 C27 C28 C29 -179.67(18)
C27 C28 C29 C30 179.94(18)
C36 C28 C29 C30 -0.7(3)
C28 C29 C30 C31 1.3(3)
C29 C30 C31 C32 179.87(17)
C29 C30 C31 C35 -0.2(3)
C35 C31 C32 C33 1.8(3)
C30 C31 C32 C33 -178.27(17)
C31 C32 C33 C34 -0.2(3)
C35 N6 C34 C33 0.9(3)
Li1 N6 C34 C33 -174.69(16)
C32 C33 C34 N6 -1.3(3)
C34 N6 C35 C31 0.9(2)
Li1 N6 C35 C31 177.16(15)
C34 N6 C35 C36 -179.75(15)
Li1 N6 C35 C36 -3.5(2)
C32 C31 C35 N6 -2.3(2)
C30 C31 C35 N6 177.81(16)
C32 C31 C35 C36 178.42(15)
C30 C31 C35 C36 -1.5(2)
C25 N5 C36 C28 1.4(3)
Li1 N5 C36 C28 179.42(15)
C25 N5 C36 C35 -178.86(16)
Li1 N5 C36 C35 -0.9(2)
C27 C28 C36 N5 -1.9(3)
C29 C28 C36 N5 178.68(16)
C27 C28 C36 C35 178.38(16)
C29 C28 C36 C35 -1.0(2)
N6 C35 C36 N5 3.0(2)
C31 C35 C36 N5 -177.61(15)
N6 C35 C36 C28 -177.27(15)
C31 C35 C36 C28 2.1(2)
N9 Li2 N7 C37 -8.5(2)
N11 Li2 N7 C37 143.4(5)
N10 Li2 N7 C37 -85.30(18)
N12 Li2 N7 C37 84.91(18)
N8 Li2 N7 C37 -178.82(16)
N9 Li2 N7 C48 167.76(13)
N11 Li2 N7 C48 -40.4(6)
N10 Li2 N7 C48 90.93(15)
N12 Li2 N7 C48 -98.86(14)
N8 Li2 N7 C48 -2.59(15)
N7 Li2 N8 C46 179.77(16)
N9 Li2 N8 C46 133.8(7)
N11 Li2 N8 C46 -10.9(2)
N10 Li2 N8 C46 84.53(19)
N12 Li2 N8 C46 -86.3(2)
N7 Li2 N8 C47 1.86(15)
N9 Li2 N8 C47 -44.1(7)
N11 Li2 N8 C47 171.17(12)
N10 Li2 N8 C47 -93.39(14)
N12 Li2 N8 C47 95.77(14)
N7 Li2 N9 C49 84.98(17)
N11 Li2 N9 C49 -86.66(18)
N10 Li2 N9 C49 -179.65(14)
N12 Li2 N9 C49 -10.84(19)
N8 Li2 N9 C49 129.3(7)
N7 Li2 N9 C60 -97.45(14)
N11 Li2 N9 C60 90.91(15)
N10 Li2 N9 C60 -2.08(13)
N12 Li2 N9 C60 166.73(11)
N8 Li2 N9 C60 -53.1(7)
N7 Li2 N10 C58 -88.18(18)
N9 Li2 N10 C58 178.69(15)
N11 Li2 N10 C58 78.62(18)
N12 Li2 N10 C58 131.6(5)
N8 Li2 N10 C58 -11.8(2)
N7 Li2 N10 C59 95.47(14)
N9 Li2 N10 C59 2.34(13)
N11 Li2 N10 C59 -97.73(13)
N12 Li2 N10 C59 -44.7(6)
N8 Li2 N10 C59 171.89(11)
N7 Li2 N11 C61 120.3(5)
N9 Li2 N11 C61 -88.28(18)
N10 Li2 N11 C61 -11.1(2)
N12 Li2 N11 C61 -178.46(15)
N8 Li2 N11 C61 83.86(17)
N7 Li2 N11 C72 -47.1(6)
N9 Li2 N11 C72 104.24(14)
N10 Li2 N11 C72 -178.55(12)
N12 Li2 N11 C72 14.05(13)
N8 Li2 N11 C72 -83.62(14)
N7 Li2 N12 C70 -19.6(2)
N9 Li2 N12 C70 75.20(19)
N11 Li2 N12 C70 175.85(16)
N10 Li2 N12 C70 120.7(5)
N8 Li2 N12 C70 -96.16(18)
N7 Li2 N12 C71 151.33(12)
N9 Li2 N12 C71 -113.87(13)
N11 Li2 N12 C71 -13.22(13)
N10 Li2 N12 C71 -68.4(6)
N8 Li2 N12 C71 74.77(15)
C48 N7 C37 C38 0.1(3)
Li2 N7 C37 C38 176.24(17)
N7 C37 C38 C39 0.2(3)
C37 C38 C39 C40 0.0(3)
C38 C39 C40 C48 -0.6(3)
C38 C39 C40 C41 179.75(17)
C39 C40 C41 C42 -179.66(18)
C48 C40 C41 C42 0.6(3)
C40 C41 C42 C43 -1.1(3)
C41 C42 C43 C47 0.6(3)
C41 C42 C43 C44 -178.45(18)
C47 C43 C44 C45 0.0(3)
C42 C43 C44 C45 179.04(17)
C43 C44 C45 C46 0.1(3)
C47 N8 C46 C45 -0.5(3)
Li2 N8 C46 C45 -178.37(17)
C44 C45 C46 N8 0.2(3)
C46 N8 C47 C43 0.5(2)
Li2 N8 C47 C43 178.75(15)
C46 N8 C47 C48 -179.17(15)
Li2 N8 C47 C48 -1.0(2)
C44 C43 C47 N8 -0.3(3)
C42 C43 C47 N8 -179.37(16)
C44 C43 C47 C48 179.43(15)
C42 C43 C47 C48 0.3(2)
C37 N7 C48 C40 -0.6(2)
Li2 N7 C48 C40 -177.26(15)
C37 N7 C48 C47 179.65(15)
Li2 N7 C48 C47 3.0(2)
C39 C40 C48 N7 0.9(2)
C41 C40 C48 N7 -179.40(16)
C39 C40 C48 C47 -179.41(15)
C41 C40 C48 C47 0.3(2)
N8 C47 C48 N7 -1.3(2)
C43 C47 C48 N7 178.96(15)
N8 C47 C48 C40 178.95(15)
C43 C47 C48 C40 -0.8(2)
C60 N9 C49 C50 -0.7(2)
Li2 N9 C49 C50 176.80(15)
N9 C49 C50 C51 0.3(3)
C49 C50 C51 C52 0.2(2)
C50 C51 C52 C60 -0.3(2)
C50 C51 C52 C53 -179.14(16)
C51 C52 C53 C54 178.79(16)
C60 C52 C53 C54 0.0(2)
C52 C53 C54 C55 0.0(3)
C53 C54 C55 C56 -179.33(17)
C53 C54 C55 C59 0.1(3)
C59 C55 C56 C57 0.0(3)
C54 C55 C56 C57 179.49(17)
C55 C56 C57 C58 -0.3(3)
C59 N10 C58 C57 -0.3(2)
Li2 N10 C58 C57 -176.52(16)
C56 C57 C58 N10 0.4(3)
C58 N10 C59 C55 0.0(2)
Li2 N10 C59 C55 176.83(14)
C58 N10 C59 C60 -179.15(14)
Li2 N10 C59 C60 -2.34(19)
C56 C55 C59 N10 0.1(2)
C54 C55 C59 N10 -179.37(15)
C56 C55 C59 C60 179.26(15)
C54 C55 C59 C60 -0.2(2)
C49 N9 C60 C52 0.6(2)
Li2 N9 C60 C52 -177.26(14)
C49 N9 C60 C59 179.46(13)
Li2 N9 C60 C59 1.59(19)
C51 C52 C60 N9 -0.1(2)
C53 C52 C60 N9 178.74(14)
C51 C52 C60 C59 -178.95(14)
C53 C52 C60 C59 -0.1(2)
N10 C59 C60 N9 0.5(2)
C55 C59 C60 N9 -178.68(14)
N10 C59 C60 C52 179.41(14)
C55 C59 C60 C52 0.2(2)
C72 N11 C61 C62 0.5(2)
Li2 N11 C61 C62 -166.55(15)
N11 C61 C62 C63 0.1(3)
C61 C62 C63 C64 -0.7(3)
C62 C63 C64 C72 0.7(2)
C62 C63 C64 C65 -178.10(17)
C63 C64 C65 C66 177.44(18)
C72 C64 C65 C66 -1.3(3)
C64 C65 C66 C67 0.8(3)
C65 C66 C67 C68 -178.69(18)
C65 C66 C67 C71 0.4(3)
C71 C67 C68 C69 -0.7(3)
C66 C67 C68 C69 178.35(18)
C67 C68 C69 C70 1.5(3)
C71 N12 C70 C69 -1.4(3)
Li2 N12 C70 C69 169.16(16)
C68 C69 C70 N12 -0.4(3)
C70 N12 C71 C67 2.2(2)
Li2 N12 C71 C67 -169.82(15)
C70 N12 C71 C72 -177.01(15)
Li2 N12 C71 C72 10.98(19)
C68 C67 C71 N12 -1.2(2)
C66 C67 C71 N12 179.72(15)
C68 C67 C71 C72 178.04(15)
C66 C67 C71 C72 -1.1(2)
C61 N11 C72 C64 -0.6(2)
Li2 N11 C72 C64 168.37(14)
C61 N11 C72 C71 177.71(14)
Li2 N11 C72 C71 -13.33(19)
C63 C64 C72 N11 0.0(2)
C65 C64 C72 N11 178.80(15)
C63 C64 C72 C71 -178.27(15)
C65 C64 C72 C71 0.5(2)
N12 C71 C72 N11 1.5(2)
C67 C71 C72 N11 -177.73(14)
N12 C71 C72 C64 179.87(14)
C67 C71 C72 C64 0.6(2)
O2 S1 N13 S2 -23.20(14)
O1 S1 N13 S2 -161.01(10)
C73 S1 N13 S2 90.03(13)
O3 S2 N13 S1 -156.87(11)
O4 S2 N13 S1 -19.99(15)
C74 S2 N13 S1 93.49(12)
O2 S1 C73 F1 -171.71(14)
O1 S1 C73 F1 -46.92(16)
N13 S1 C73 F1 66.13(16)
O2 S1 C73 F2 67.21(15)
O1 S1 C73 F2 -168.00(14)
N13 S1 C73 F2 -54.95(16)
O2 S1 C73 F3 -51.72(15)
O1 S1 C73 F3 73.07(15)
N13 S1 C73 F3 -173.87(13)
O3 S2 C74 F5 -166.87(13)
O4 S2 C74 F5 68.35(14)
N13 S2 C74 F5 -54.15(15)
O3 S2 C74 F6 -46.10(15)
O4 S2 C74 F6 -170.87(12)
N13 S2 C74 F6 66.63(14)
O3 S2 C74 F4 72.58(15)
O4 S2 C74 F4 -52.19(15)
N13 S2 C74 F4 -174.69(13)
O7 S4 N14 S3 -36.7(2)
O8 S4 N14 S3 -171.78(15)
C76 S4 N14 S3 78.05(18)
O5 S3 N14 S4 95.87(19)
O6 S3 N14 S4 -42.9(2)
C75 S3 N14 S4 -154.65(19)
O5 S3 C75 F8 57.6(3)
O6 S3 C75 F8 -178.3(2)
N14 S3 C75 F8 -59.0(3)
O5 S3 C75 F7 -64.2(3)
O6 S3 C75 F7 59.8(3)
N14 S3 C75 F7 179.2(2)
O5 S3 C75 F9 178.3(2)
O6 S3 C75 F9 -57.6(2)
N14 S3 C75 F9 61.7(2)
O7 S4 C76 F12 151.73(16)
O8 S4 C76 F12 -83.86(18)
N14 S4 C76 F12 29.7(2)
O7 S4 C76 F11 30.44(19)
O8 S4 C76 F11 154.85(17)
N14 S4 C76 F11 -91.60(19)
O7 S4 C76 F10 -88.31(17)
O8 S4 C76 F10 36.10(19)
N14 S4 C76 F10 149.66(17)
O7' S4' N14' S3' -24(2)
O8' S4' N14' S3' -168.8(17)
O6' S3' N14' S4' -162.9(16)
O5' S3' N14' S4' -15(2)
C75' S3' N14' S4' 97.4(19)
O6' S3' C75' F9' -44.1(18)
O5' S3' C75' F9' 177.5(17)
N14' S3' C75' F9' 65.4(19)
O6' S3' C75' F7' 81.5(16)
O5' S3' C75' F7' -56.8(19)
N14' S3' C75' F7' -169.0(16)
O6' S3' C75' F8' -166.9(14)
O5' S3' C75' F8' 54.8(17)
N14' S3' C75' F8' -57.3(16)
